data_7243040
loop_
_publ_author_name
'Ito, Suguru'
'Nagai, Sayaka'
'Ubukata, Takashi'
'Tachikawa, Takashi'

_publ_section_title
;
 Multi-color mechanochromic luminescence of three polymorphic crystals of
 a donor--acceptor-type benzothiadiazole derivative
;
_journal_issue 34
_journal_name_full CrystEngComm
_journal_page_first 5899
_journal_page_last 5907
_journal_paper_doi 10.1039/D1CE00445J
_journal_volume 23
_journal_year 2021
_chemical_formula_moiety 'C31 H17 N4 S2'
_chemical_formula_sum 'C31 H20 N4 S2'
_chemical_formula_weight 512.63
_space_group_crystal_system monoclinic
_space_group_IT_number 14
_space_group_name_Hall '-P 2ybc'
_space_group_name_H-M_alt 'P 1 21/c 1'
_atom_sites_solution_hydrogens geom
_atom_sites_solution_primary dual
_audit_creation_date 2021-02-02
_audit_creation_method
;
Olex2 1.3
(compiled 2020.11.12 svn.r5f609507 for OlexSys, GUI svn.r6226)
;
_audit_update_record
;
2021-03-25 deposited with the CCDC.	2021-06-10 downloaded from the CCDC.
;
_cell_angle_alpha 90
_cell_angle_beta 95.208(4)
_cell_angle_gamma 90
_cell_formula_units_Z 4
_cell_length_a 17.5816(6)
_cell_length_b 20.1048(7)
_cell_length_c 6.9531(3)
_cell_measurement_reflns_used 13290
_cell_measurement_temperature 223
_cell_measurement_theta_max 75.9020
_cell_measurement_theta_min 3.3350
_cell_volume 2447.60(16)
_computing_cell_refinement 'CrysAlisPro 1.171.39.20a (Rigaku OD, 2015)'
_computing_data_collection 'CrysAlisPro 1.171.39.20a (Rigaku OD, 2015)'
_computing_data_reduction 'CrysAlisPro 1.171.39.20a (Rigaku OD, 2015)'
_computing_molecular_graphics 'Olex2 1.3 (Dolomanov et al., 2009)'
_computing_publication_material 'Olex2 1.3 (Dolomanov et al., 2009)'
_computing_structure_refinement 'SHELXL 2018/3 (Sheldrick, 2015)'
_computing_structure_solution 'SHELXT 2018/2 (Sheldrick, 2018)'
_diffrn_ambient_temperature 223.15
_diffrn_detector 'CCD plate'
_diffrn_detector_area_resol_mean 5.811
_diffrn_measured_fraction_theta_full 0.996
_diffrn_measured_fraction_theta_max 0.962
_diffrn_measurement_details
;
List of Runs (angles in degrees, time in seconds):

  # Type    Start    End  Width  t~exp~   \w     \q     \k     \f   Frames
#--------------------------------------------------------------------------
  1  \w    -82.00 -38.00   0.50    0.89    --    0.00 -38.00-180.00   88
  2  \w    -10.00  29.00   0.50    0.89    --    0.00 -77.00-180.00   78
  3  \w    -22.00  58.00   0.50    0.89    --    0.00  77.00 150.00  160
  4  \w    -18.00  85.00   0.50    0.89    --    0.00  77.00-120.00  206
  5  \w    -62.00 -36.00   0.50    0.89    --    0.00 -77.00-180.00   52
  6  \w     12.00 113.00   0.50    3.55    --   99.10 -30.00-180.00  202
  7  \w     97.00 122.00   0.50    3.55    --   99.10 -82.00  30.00   50
  8  \w     28.00 117.00   0.50    3.55    --   99.10 -15.00-150.00  178
  9  \w     41.00 130.00   0.50    3.55    --   99.10 -82.00 -30.00  178
 10  \w     76.00 173.00   0.50    3.55    --   99.10  15.00-150.00  194
 11  \w     80.00 162.00   0.50    3.55    --   99.10  15.00 120.00  164
 12  \w     17.00  44.00   0.50    3.55    --   99.10 -82.00  30.00   54
 13  \w     81.00 112.00   0.50    3.55    --   99.10  77.00-120.00   62
 14  \w    133.00 158.00   0.50    3.55    --   99.10  77.00-120.00   50
 15  \w     42.00 125.00   0.50    3.55    --   99.10 -82.00 150.00  166
 16  \w     95.00 130.00   0.50    3.55    --   99.10 -82.00-180.00   70
 17  \w     14.00 114.00   0.50    3.55    --   99.10 -30.00  30.00  200
 18  \w     17.00 120.00   0.50    3.55    --   99.10 -61.00 150.00  206
 19  \w     82.00 109.00   0.50    3.55    --   99.10 -82.00  60.00   54
 20  \w     96.00 124.00   0.50    3.55    --   99.10 -82.00-150.00   56
 21  \w     89.00 115.00   0.50    3.55    --   99.10 -82.00   0.00   52
 22  \w     14.00  94.00   0.50    3.55    --   99.10 -61.00 -30.00  160
;
_diffrn_measurement_device 'four-circle diffractometer'
_diffrn_measurement_device_type 'XtaLAB Pro: Kappa dual home/near'
_diffrn_measurement_method '\w scans'
_diffrn_orient_matrix_type 'CrysAlisPro convention (1999,Acta A55,543-557)'
_diffrn_orient_matrix_UB_11 -0.0741299000
_diffrn_orient_matrix_UB_12 -0.0395273000
_diffrn_orient_matrix_UB_13 -0.0518164000
_diffrn_orient_matrix_UB_21 0.0453365000
_diffrn_orient_matrix_UB_22 -0.0655810000
_diffrn_orient_matrix_UB_23 0.0214422000
_diffrn_orient_matrix_UB_31 -0.0140503000
_diffrn_orient_matrix_UB_32 -0.0030171000
_diffrn_orient_matrix_UB_33 0.2150878000
_diffrn_radiation_monochromator graphite
_diffrn_radiation_probe x-ray
_diffrn_radiation_type 'Cu K\a'
_diffrn_radiation_wavelength 1.54184
_diffrn_reflns_av_R_equivalents 0.0576
_diffrn_reflns_av_unetI/netI 0.0332
_diffrn_reflns_Laue_measured_fraction_full 0.996
_diffrn_reflns_Laue_measured_fraction_max 0.962
_diffrn_reflns_limit_h_max 21
_diffrn_reflns_limit_h_min -22
_diffrn_reflns_limit_k_max 25
_diffrn_reflns_limit_k_min -25
_diffrn_reflns_limit_l_max 8
_diffrn_reflns_limit_l_min -6
_diffrn_reflns_number 23370
_diffrn_reflns_point_group_measured_fraction_full 0.996
_diffrn_reflns_point_group_measured_fraction_max 0.962
_diffrn_reflns_theta_full 67.684
_diffrn_reflns_theta_max 78.290
_diffrn_reflns_theta_min 2.524
_diffrn_source 'fine-focus sealed X-ray tube'
_diffrn_source_type 'Enhance (Cu) X-ray Source'
_exptl_absorpt_coefficient_mu 2.195
_exptl_absorpt_correction_T_max 1.00000
_exptl_absorpt_correction_T_min 0.66081
_exptl_absorpt_correction_type multi-scan
_exptl_absorpt_process_details
;
CrysAlisPro 1.171.39.20a (Rigaku Oxford Diffraction, 2015)
Empirical absorption correction using spherical harmonics,
 implemented in SCALE3 ABSPACK scaling algorithm.
;
_exptl_crystal_colour orange
_exptl_crystal_colour_primary orange
_exptl_crystal_density_diffrn 1.391
_exptl_crystal_density_method 'not measured'
_exptl_crystal_description needle
_exptl_crystal_F_000 1064
_exptl_crystal_preparation Luminescent
_exptl_crystal_recrystallization_method 'Re-crystallisation from solvent: chloroform/hexane'
_exptl_crystal_size_max 0.291
_exptl_crystal_size_mid 0.225
_exptl_crystal_size_min 0.134
_refine_diff_density_max 0.472
_refine_diff_density_min -0.551
_refine_diff_density_rms 0.076
_refine_ls_extinction_method none
_refine_ls_goodness_of_fit_ref 1.117
_refine_ls_hydrogen_treatment constr
_refine_ls_matrix_type full
_refine_ls_number_parameters 371
_refine_ls_number_reflns 5054
_refine_ls_number_restraints 337
_refine_ls_restrained_S_all 1.092
_refine_ls_R_factor_all 0.0609
_refine_ls_R_factor_gt 0.0538
_refine_ls_shift/su_max 0.003
_refine_ls_shift/su_mean 0.000
_refine_ls_structure_factor_coef Fsqd
_refine_ls_weighting_details 'w=1/[\s^2^(Fo^2^)+(0.1044P)^2^+1.4154P] where P=(Fo^2^+2Fc^2^)/3'
_refine_ls_weighting_scheme calc
_refine_ls_wR_factor_gt 0.1617
_refine_ls_wR_factor_ref 0.1857
_reflns_Friedel_coverage 0.000
_reflns_number_gt 4511
_reflns_number_total 5054
_reflns_threshold_expression 'I > 2\s(I)'
_cod_data_source_file d1ce00445j2.cif
_cod_data_source_block sna283
_cod_depositor_comments 'Adding full bibliography for 7243039--7243041.cif.'
_cod_database_code 7243040
_shelx_shelxl_version_number 2018/3
_chemical_oxdiff_formula C31H20N4S2
_shelx_space_group_comment
;
The symmetry employed for this shelxl refinement is uniquely defined
by the following loop, which should always be used as a source of
symmetry information in preference to the above space-group names.
They are only intended as comments.
;
_shelx_estimated_absorpt_t_max 0.757
_shelx_estimated_absorpt_t_min 0.568
_reflns_odcompleteness_completeness 99.56
_reflns_odcompleteness_iscentric 1
_reflns_odcompleteness_theta 66.97
_olex2_refinement_description
;
1. Fixed Uiso
 At 1.2 times of:
  All C(H) groups
2. Restrained distances
 C25-C24 \\sim C25-C28 \\sim C25-C26
 with sigma of 0.02
3. Rigid body (RIGU) restrains
 All non-hydrogen atoms
 with sigma for 1-2 distances of 0.004 and sigma for 1-3 distances of 0.004
4. Others
 Sof(C30)=Sof(C29)=Sof(C33)=Sof(S2)=1-FVAR(1)
 Sof(S3)=Sof(C32)=Sof(C31)=Sof(C34)=FVAR(1)
5.a Aromatic/amide H refined with riding coordinates:
 C5(H5), C9(H9), C6(H6), C8(H8), C27(H27), C26(H26), C7(H7), C11(H11),
 C15(H15), C17(H17), C14(H14), C18(H18), C13(H13), C21(H21), C12(H12), C20(H20),
  C19(H19)
;
_olex2_submission_special_instructions 'No special instructions were received'
_oxdiff_exptl_absorpt_empirical_details
;
Empirical correction (ABSPACK) includes:
- Absorption correction using spherical harmonics
- Frame scaling
;
_oxdiff_exptl_absorpt_empirical_full_max 2.927
_oxdiff_exptl_absorpt_empirical_full_min 0.541

loop_
_space_group_symop_operation_xyz
'x, y, z'
'-x, y+1/2, -z+1/2'
'-x, -y, -z'
'x, -y-1/2, z-1/2'

loop_
_atom_site_label
_atom_site_type_symbol
_atom_site_fract_x
_atom_site_fract_y
_atom_site_fract_z
_atom_site_U_iso_or_equiv
_atom_site_adp_type
_atom_site_occupancy
_atom_site_site_symmetry_order
_atom_site_calc_flag
_atom_site_refinement_flags_posn
_atom_site_refinement_flags_adp
_atom_site_refinement_flags_occupancy
_atom_site_disorder_assembly
_atom_site_disorder_group
S1 S 0.18509(3) 0.24988(3) 0.60546(8) 0.03474(19) Uani 1 1 d . . . . .
S3 S 0.53085(7) 0.19596(10) 0.8833(2) 0.0471(5) Uani 0.676(4) 1 d . . P A 1
C32 C 0.3941(11) 0.1321(9) 0.780(3) 0.053(4) Uani 0.676(4) 1 d . . P A 1
N4 N 0.26736(10) 0.21886(11) 0.6789(3) 0.0368(4) Uani 1 1 d . . . . .
N1 N 0.22111(12) 0.48747(10) 0.6953(3) 0.0390(5) Uani 1 1 d . . . . .
N3 N 0.20312(11) 0.32842(10) 0.6176(3) 0.0343(4) Uani 1 1 d . . . . .
N2 N 0.31542(13) 0.49399(12) 0.5038(3) 0.0462(5) Uani 1 1 d . . . . .
C4 C 0.17716(14) 0.46420(12) 0.8457(3) 0.0372(5) Uani 1 1 d . . . . .
C24 C 0.31429(12) 0.27104(13) 0.7179(3) 0.0353(5) Uani 1 1 d D . . . .
C23 C 0.27725(12) 0.33403(12) 0.6828(3) 0.0346(5) Uani 1 1 d . . . . .
C25 C 0.39458(12) 0.26699(14) 0.7824(3) 0.0397(5) Uani 1 1 d D . . . .
C2 C 0.20811(14) 0.54494(13) 0.5845(3) 0.0409(5) Uani 1 1 d . . . . .
C5 C 0.21390(15) 0.44991(13) 1.0255(3) 0.0411(5) Uani 1 1 d . . . . .
H5 H 0.267123 0.454877 1.048057 0.049 Uiso 1 1 calc R U . . .
C1 C 0.28647(14) 0.45887(13) 0.6391(3) 0.0403(5) Uani 1 1 d . . . . .
C3 C 0.26716(15) 0.54779(14) 0.4671(4) 0.0453(6) Uani 1 1 d . . . . .
C22 C 0.31890(14) 0.39485(13) 0.7079(3) 0.0402(5) Uani 1 1 d . . . . .
C10 C 0.14570(15) 0.59175(13) 0.6121(4) 0.0431(6) Uani 1 1 d . . . . .
C9 C 0.09867(14) 0.45628(13) 0.8100(4) 0.0428(6) Uani 1 1 d . . . . .
H9 H 0.074001 0.465271 0.687099 0.051 Uiso 1 1 calc R U . . .
C28 C 0.43462(13) 0.20326(15) 0.8106(3) 0.0438(6) Uani 1 1 d D . . . .
C6 C 0.17131(15) 0.42811(13) 1.1724(3) 0.0424(6) Uani 1 1 d . . . . .
H6 H 0.195905 0.418034 1.294650 0.051 Uiso 1 1 calc R U . . .
C16 C 0.28462(16) 0.59569(15) 0.3167(4) 0.0511(7) Uani 1 1 d . . . . .
C8 C 0.05732(15) 0.43482(14) 0.9594(4) 0.0469(6) Uani 1 1 d . . . . .
H8 H 0.004131 0.429487 0.937340 0.056 Uiso 1 1 calc R U . . .
C27 C 0.39470(14) 0.38897(15) 0.7729(4) 0.0462(6) Uani 1 1 d . . . . .
H27 H 0.423805 0.427970 0.793362 0.055 Uiso 1 1 calc R U . . .
C26 C 0.43092(13) 0.32718(15) 0.8105(4) 0.0460(6) Uani 1 1 d D . . . .
H26 H 0.482784 0.327152 0.857306 0.055 Uiso 1 1 calc R U . . .
C7 C 0.09339(16) 0.42124(13) 1.1396(4) 0.0459(6) Uani 1 1 d . . . . .
H7 H 0.064715 0.407291 1.239992 0.055 Uiso 1 1 calc R U . . .
C11 C 0.14363(17) 0.62621(15) 0.7848(4) 0.0512(7) Uani 1 1 d . . . . .
H11 H 0.179799 0.616683 0.889159 0.061 Uiso 1 1 calc R U . . .
C15 C 0.08951(17) 0.60508(14) 0.4612(4) 0.0515(7) Uani 1 1 d . . . . .
H15 H 0.089327 0.581471 0.344420 0.062 Uiso 1 1 calc R U . . .
C17 C 0.25136(19) 0.65868(16) 0.2958(4) 0.0571(8) Uani 1 1 d . . . . .
H17 H 0.215332 0.672215 0.379829 0.069 Uiso 1 1 calc R U . . .
C31 C 0.4715(4) 0.0921(4) 0.8442(18) 0.0451(18) Uani 0.676(4) 1 d . . P A 1
C14 C 0.03408(18) 0.65295(15) 0.4830(5) 0.0590(7) Uani 1 1 d . . . . .
H14 H -0.003743 0.661289 0.381422 0.071 Uiso 1 1 calc R U . . .
C18 C 0.2713(2) 0.70155(19) 0.1511(5) 0.0680(10) Uani 1 1 d . . . . .
H18 H 0.248697 0.743894 0.139283 0.082 Uiso 1 1 calc R U . . .
C13 C 0.03420(18) 0.68823(16) 0.6523(5) 0.0606(8) Uani 1 1 d . . . . .
H13 H -0.002485 0.721563 0.665155 0.073 Uiso 1 1 calc R U . . .
C21 C 0.33789(18) 0.57745(19) 0.1881(4) 0.0620(8) Uani 1 1 d . . . . .
H21 H 0.361208 0.535371 0.198627 0.074 Uiso 1 1 calc R U . . .
C12 C 0.08871(19) 0.67446(17) 0.8043(5) 0.0609(8) Uani 1 1 d . . . . .
H12 H 0.088307 0.698015 0.920958 0.073 Uiso 1 1 calc R U . . .
C20 C 0.3564(2) 0.6214(2) 0.0448(5) 0.0729(10) Uani 1 1 d . . . . .
H20 H 0.392277 0.608622 -0.040599 0.088 Uiso 1 1 calc R U . . .
C19 C 0.3231(2) 0.6832(2) 0.0265(5) 0.0759(11) Uani 1 1 d . . . . .
H19 H 0.335805 0.712449 -0.070987 0.091 Uiso 1 1 calc R U . . .
C34 C 0.5316(3) 0.1091(3) 0.8855(8) 0.0452(11) Uani 0.676(4) 1 d . . P A 1
C30 C 0.5374(6) 0.1375(4) 0.8814(16) 0.034(2) Uani 0.324(4) 1 d . . P A 2
C29 C 0.5145(9) 0.2138(7) 0.850(2) 0.052(4) Uani 0.324(4) 1 d . . P A 2
C33 C 0.4544(10) 0.0794(12) 0.840(3) 0.043(3) Uani 0.324(4) 1 d . . P A 2
S2 S 0.3982(4) 0.1377(4) 0.8009(16) 0.0366(10) Uani 0.324(4) 1 d . . P A 2

loop_
_atom_site_aniso_label
_atom_site_aniso_U_11
_atom_site_aniso_U_22
_atom_site_aniso_U_33
_atom_site_aniso_U_23
_atom_site_aniso_U_13
_atom_site_aniso_U_12
S1 0.0249(3) 0.0462(3) 0.0324(3) 0.0012(2) -0.0008(2) -0.0067(2)
S3 0.0225(6) 0.0785(13) 0.0403(8) -0.0064(7) 0.0022(5) -0.0020(6)
C32 0.063(6) 0.068(6) 0.027(5) 0.000(4) 0.003(4) 0.007(4)
N4 0.0249(9) 0.0552(11) 0.0300(10) 0.0000(8) 0.0018(7) -0.0047(8)
N1 0.0410(10) 0.0482(11) 0.0282(9) -0.0020(8) 0.0053(8) -0.0192(8)
N3 0.0304(9) 0.0500(11) 0.0233(9) 0.0006(7) 0.0062(7) -0.0090(8)
N2 0.0438(11) 0.0591(13) 0.0366(11) -0.0022(9) 0.0076(9) -0.0247(10)
C4 0.0401(12) 0.0409(12) 0.0313(11) -0.0057(9) 0.0073(9) -0.0149(9)
C24 0.0250(10) 0.0556(13) 0.0255(10) -0.0034(9) 0.0032(8) -0.0085(9)
C23 0.0296(10) 0.0552(13) 0.0198(10) -0.0010(8) 0.0067(8) -0.0108(9)
C25 0.0228(10) 0.0752(16) 0.0215(10) -0.0053(10) 0.0043(8) -0.0068(10)
C2 0.0461(13) 0.0472(12) 0.0295(11) -0.0031(9) 0.0031(9) -0.0219(10)
C5 0.0426(13) 0.0493(13) 0.0312(12) -0.0038(10) 0.0033(9) -0.0143(10)
C1 0.0377(12) 0.0534(13) 0.0308(11) -0.0057(9) 0.0077(9) -0.0204(10)
C3 0.0470(13) 0.0554(14) 0.0334(12) -0.0022(10) 0.0038(10) -0.0273(11)
C22 0.0352(11) 0.0573(14) 0.0291(11) -0.0047(10) 0.0077(9) -0.0162(10)
C10 0.0475(13) 0.0452(12) 0.0370(13) -0.0013(10) 0.0050(10) -0.0227(10)
C9 0.0408(12) 0.0516(13) 0.0358(12) -0.0002(10) 0.0019(10) -0.0146(10)
C28 0.0262(11) 0.0844(18) 0.0209(11) -0.0018(10) 0.0036(8) 0.0010(11)
C6 0.0528(14) 0.0477(13) 0.0277(11) -0.0030(9) 0.0082(10) -0.0108(11)
C16 0.0538(15) 0.0653(16) 0.0334(12) -0.0003(11) -0.0007(11) -0.0371(13)
C8 0.0380(12) 0.0572(15) 0.0468(14) -0.0009(12) 0.0110(11) -0.0154(11)
C27 0.0350(12) 0.0712(16) 0.0329(12) -0.0066(11) 0.0061(9) -0.0225(11)
C26 0.0265(11) 0.0814(18) 0.0301(12) -0.0057(12) 0.0022(9) -0.0137(11)
C7 0.0532(14) 0.0481(14) 0.0382(13) -0.0013(10) 0.0148(11) -0.0159(11)
C11 0.0506(15) 0.0582(15) 0.0450(15) -0.0067(12) 0.0062(12) -0.0228(12)
C15 0.0569(16) 0.0540(15) 0.0426(14) 0.0004(11) 0.0001(12) -0.0179(12)
C17 0.0655(18) 0.0651(17) 0.0393(14) 0.0061(12) -0.0033(13) -0.0358(14)
C31 0.028(4) 0.067(4) 0.042(3) 0.012(3) 0.012(3) 0.010(3)
C14 0.0535(16) 0.0559(16) 0.0671(19) 0.0079(14) 0.0033(14) -0.0168(13)
C18 0.079(2) 0.080(2) 0.0421(16) 0.0155(14) -0.0100(14) -0.0468(17)
C13 0.0515(16) 0.0573(17) 0.075(2) -0.0012(15) 0.0176(15) -0.0192(13)
C21 0.0570(17) 0.087(2) 0.0422(15) 0.0019(14) 0.0059(12) -0.0410(16)
C12 0.0570(17) 0.0657(18) 0.0622(19) -0.0154(15) 0.0179(14) -0.0222(14)
C20 0.0646(19) 0.112(3) 0.0417(16) 0.0116(17) 0.0028(14) -0.0525(19)
C19 0.080(2) 0.098(2) 0.0464(17) 0.0220(17) -0.0134(15) -0.061(2)
C34 0.041(2) 0.051(3) 0.044(2) -0.004(3) 0.0077(17) 0.002(3)
C30 0.033(4) 0.013(4) 0.055(5) -0.008(4) -0.005(3) 0.007(3)
C29 0.047(5) 0.053(5) 0.054(7) 0.023(4) -0.002(5) 0.026(4)
C33 0.021(6) 0.085(7) 0.026(5) -0.002(5) 0.015(4) -0.016(4)
S2 0.0359(16) 0.0452(17) 0.028(2) -0.0002(14) -0.0006(13) 0.0019(12)

loop_
_atom_type_symbol
_atom_type_description
_atom_type_scat_dispersion_real
_atom_type_scat_dispersion_imag
_atom_type_scat_source
C C 0.0181 0.0091 'International Tables Vol C Tables 4.2.6.8 and 6.1.1.4'
H H 0.0000 0.0000 'International Tables Vol C Tables 4.2.6.8 and 6.1.1.4'
N N 0.0311 0.0180 'International Tables Vol C Tables 4.2.6.8 and 6.1.1.4'
S S 0.3331 0.5567 'International Tables Vol C Tables 4.2.6.8 and 6.1.1.4'

loop_
_exptl_crystal_face_index_h
_exptl_crystal_face_index_k
_exptl_crystal_face_index_l
_exptl_crystal_face_perp_dist
-3 -3 4 0.1264
1 13 0 0.1152
3 4 -4 0.0764
0 -12 -2 0.1247
11 -1 0 0.0914
2 1 -4 0.0830
-11 2 -1 0.0162

loop_
_geom_angle_atom_site_label_1
_geom_angle_atom_site_label_2
_geom_angle_atom_site_label_3
_geom_angle
_geom_angle_site_symmetry_1
_geom_angle_site_symmetry_3
_geom_angle_publ_flag
N3 S1 N4 101.29(10) . . ?
C28 S3 C34 95.4(2) . . ?
C28 C32 C31 93.1(10) . . ?
C24 N4 S1 106.11(17) . . ?
C2 N1 C4 126.9(2) . . ?
C1 N1 C4 126.2(2) . . ?
C1 N1 C2 106.8(2) . . ?
C23 N3 S1 106.25(17) . . ?
C1 N2 C3 106.3(2) . . ?
C5 C4 N1 119.2(2) . . ?
C5 C4 C9 120.8(2) . . ?
C9 C4 N1 119.9(2) . . ?
N4 C24 C23 113.14(19) . . ?
N4 C24 C25 125.6(2) . . ?
C23 C24 C25 121.2(2) . . ?
N3 C23 C24 113.2(2) . . ?
N3 C23 C22 125.7(2) . . ?
C22 C23 C24 121.0(2) . . ?
C24 C25 C28 122.3(2) . . ?
C26 C25 C24 115.0(2) . . ?
C26 C25 C28 122.6(2) . . ?
N1 C2 C10 123.0(2) . . ?
C3 C2 N1 105.5(2) . . ?
C3 C2 C10 131.4(2) . . ?
C4 C5 H5 120.3 . . ?
C4 C5 C6 119.4(2) . . ?
C6 C5 H5 120.3 . . ?
N1 C1 C22 125.7(2) . . ?
N2 C1 N1 111.5(2) . . ?
N2 C1 C22 122.6(2) . . ?
N2 C3 C16 118.5(3) . . ?
C2 C3 N2 109.9(2) . . ?
C2 C3 C16 131.6(3) . . ?
C23 C22 C1 122.1(2) . . ?
C27 C22 C23 116.0(3) . . ?
C27 C22 C1 121.2(2) . . ?
C11 C10 C2 120.6(2) . . ?
C11 C10 C15 118.7(3) . . ?
C15 C10 C2 120.6(2) . . ?
C4 C9 H9 120.6 . . ?
C4 C9 C8 118.7(2) . . ?
C8 C9 H9 120.6 . . ?
C32 C28 S3 112.0(7) . . ?
C25 C28 S3 124.0(2) . . ?
C25 C28 C32 124.0(7) . . ?
C29 C28 C25 110.4(6) . . ?
C29 C28 S2 124.3(6) . . ?
S2 C28 C25 125.3(4) . . ?
C5 C6 H6 119.9 . . ?
C7 C6 C5 120.3(2) . . ?
C7 C6 H6 119.9 . . ?
C17 C16 C3 123.6(3) . . ?
C17 C16 C21 118.0(3) . . ?
C21 C16 C3 118.4(3) . . ?
C9 C8 H8 119.6 . . ?
C7 C8 C9 120.8(2) . . ?
C7 C8 H8 119.6 . . ?
C22 C27 H27 118.5 . . ?
C22 C27 C26 123.1(2) . . ?
C26 C27 H27 118.5 . . ?
C25 C26 C27 123.6(2) . . ?
C25 C26 H26 118.2 . . ?
C27 C26 H26 118.2 . . ?
C6 C7 C8 120.0(2) . . ?
C6 C7 H7 120.0 . . ?
C8 C7 H7 120.0 . . ?
C10 C11 H11 119.8 . . ?
C12 C11 C10 120.5(3) . . ?
C12 C11 H11 119.8 . . ?
C10 C15 H15 119.8 . . ?
C14 C15 C10 120.4(3) . . ?
C14 C15 H15 119.8 . . ?
C16 C17 H17 119.8 . . ?
C18 C17 C16 120.3(3) . . ?
C18 C17 H17 119.8 . . ?
C34 C31 C32 132.2(10) . . ?
C15 C14 H14 119.8 . . ?
C13 C14 C15 120.3(3) . . ?
C13 C14 H14 119.8 . . ?
C17 C18 H18 119.4 . . ?
C19 C18 C17 121.2(4) . . ?
C19 C18 H18 119.4 . . ?
C14 C13 H13 120.1 . . ?
C14 C13 C12 119.8(3) . . ?
C12 C13 H13 120.1 . . ?
C16 C21 H21 119.9 . . ?
C20 C21 C16 120.3(4) . . ?
C20 C21 H21 119.9 . . ?
C11 C12 C13 120.3(3) . . ?
C11 C12 H12 119.8 . . ?
C13 C12 H12 119.8 . . ?
C21 C20 H20 119.5 . . ?
C19 C20 C21 120.9(4) . . ?
C19 C20 H20 119.5 . . ?
C18 C19 C20 119.3(3) . . ?
C18 C19 H19 120.3 . . ?
C20 C19 H19 120.3 . . ?
C31 C34 S3 107.2(6) . . ?
C29 C30 C33 113.3(11) . . ?
C28 C29 C30 96.6(10) . . ?
S2 C33 C30 91.8(11) . . ?
C28 S2 C33 113.9(7) . . ?

loop_
_geom_bond_atom_site_label_1
_geom_bond_atom_site_label_2
_geom_bond_distance
_geom_bond_site_symmetry_2
_geom_bond_publ_flag
S1 N4 1.615(2) . ?
S1 N3 1.611(2) . ?
S3 C28 1.728(3) . ?
S3 C34 1.746(6) . ?
C32 C28 1.604(18) . ?
C32 C31 1.61(2) . ?
N4 C24 1.347(3) . ?
N1 C4 1.434(3) . ?
N1 C2 1.396(3) . ?
N1 C1 1.373(3) . ?
N3 C23 1.345(3) . ?
N2 C1 1.315(3) . ?
N2 C3 1.384(4) . ?
C4 C5 1.384(3) . ?
C4 C9 1.389(3) . ?
C24 C23 1.435(4) . ?
C24 C25 1.444(3) . ?
C23 C22 1.428(3) . ?
C25 C28 1.467(4) . ?
C25 C26 1.374(4) . ?
C2 C3 1.379(4) . ?
C2 C10 1.471(4) . ?
C5 H5 0.9400 . ?
C5 C6 1.391(3) . ?
C1 C22 1.470(4) . ?
C3 C16 1.474(4) . ?
C22 C27 1.373(3) . ?
C10 C11 1.390(4) . ?
C10 C15 1.400(4) . ?
C9 H9 0.9400 . ?
C9 C8 1.389(4) . ?
C28 C29 1.423(16) . ?
C28 S2 1.464(8) . ?
C6 H6 0.9400 . ?
C6 C7 1.375(4) . ?
C16 C17 1.397(5) . ?
C16 C21 1.401(5) . ?
C8 H8 0.9400 . ?
C8 C7 1.380(4) . ?
C27 H27 0.9400 . ?
C27 C26 1.409(4) . ?
C26 H26 0.9400 . ?
C7 H7 0.9400 . ?
C11 H11 0.9400 . ?
C11 C12 1.384(5) . ?
C15 H15 0.9400 . ?
C15 C14 1.388(5) . ?
C17 H17 0.9400 . ?
C17 C18 1.394(4) . ?
C31 C34 1.123(10) . ?
C14 H14 0.9400 . ?
C14 C13 1.374(5) . ?
C18 H18 0.9400 . ?
C18 C19 1.363(6) . ?
C13 H13 0.9400 . ?
C13 C12 1.389(5) . ?
C21 H21 0.9400 . ?
C21 C20 1.392(4) . ?
C12 H12 0.9400 . ?
C20 H20 0.9400 . ?
C20 C19 1.375(6) . ?
C19 H19 0.9400 . ?
C30 C29 1.595(13) . ?
C30 C33 1.87(2) . ?
C33 S2 1.54(3) . ?

loop_
_geom_torsion_atom_site_label_1
_geom_torsion_atom_site_label_2
_geom_torsion_atom_site_label_3
_geom_torsion_atom_site_label_4
_geom_torsion
_geom_torsion_site_symmetry_1
_geom_torsion_site_symmetry_2
_geom_torsion_site_symmetry_3
_geom_torsion_site_symmetry_4
_geom_torsion_publ_flag
S1 N4 C24 C23 0.0(2) . . . . ?
S1 N4 C24 C25 -177.99(19) . . . . ?
S1 N3 C23 C24 0.2(2) . . . . ?
S1 N3 C23 C22 177.08(19) . . . . ?
C32 C31 C34 S3 3.3(18) . . . . ?
N4 S1 N3 C23 -0.20(16) . . . . ?
N4 C24 C23 N3 -0.1(3) . . . . ?
N4 C24 C23 C22 -177.2(2) . . . . ?
N4 C24 C25 C28 0.8(4) . . . . ?
N4 C24 C25 C26 179.2(2) . . . . ?
N1 C4 C5 C6 179.2(2) . . . . ?
N1 C4 C9 C8 -178.8(2) . . . . ?
N1 C2 C3 N2 -0.1(3) . . . . ?
N1 C2 C3 C16 178.8(2) . . . . ?
N1 C2 C10 C11 63.2(3) . . . . ?
N1 C2 C10 C15 -120.3(3) . . . . ?
N1 C1 C22 C23 59.4(3) . . . . ?
N1 C1 C22 C27 -130.6(3) . . . . ?
N3 S1 N4 C24 0.12(17) . . . . ?
N3 C23 C22 C1 -8.3(4) . . . . ?
N3 C23 C22 C27 -178.7(2) . . . . ?
N2 C1 C22 C23 -116.1(3) . . . . ?
N2 C1 C22 C27 53.9(3) . . . . ?
N2 C3 C16 C17 -165.1(2) . . . . ?
N2 C3 C16 C21 14.4(3) . . . . ?
C4 N1 C2 C3 177.0(2) . . . . ?
C4 N1 C2 C10 1.3(3) . . . . ?
C4 N1 C1 N2 -176.7(2) . . . . ?
C4 N1 C1 C22 7.3(4) . . . . ?
C4 C5 C6 C7 -0.4(4) . . . . ?
C4 C9 C8 C7 -0.3(4) . . . . ?
C24 C23 C22 C1 168.3(2) . . . . ?
C24 C23 C22 C27 -2.1(3) . . . . ?
C24 C25 C28 S3 178.81(18) . . . . ?
C24 C25 C28 C32 -1.9(11) . . . . ?
C24 C25 C28 C29 172.4(7) . . . . ?
C24 C25 C28 S2 -7.8(6) . . . . ?
C24 C25 C26 C27 -2.4(3) . . . . ?
C23 C24 C25 C28 -177.0(2) . . . . ?
C23 C24 C25 C26 1.3(3) . . . . ?
C23 C22 C27 C26 1.1(4) . . . . ?
C25 C24 C23 N3 177.94(19) . . . . ?
C25 C24 C23 C22 0.9(3) . . . . ?
C25 C28 C29 C30 177.3(6) . . . . ?
C25 C28 S2 C33 -179.0(10) . . . . ?
C2 N1 C4 C5 -126.7(3) . . . . ?
C2 N1 C4 C9 53.3(3) . . . . ?
C2 N1 C1 N2 0.4(3) . . . . ?
C2 N1 C1 C22 -175.5(2) . . . . ?
C2 C3 C16 C17 16.0(4) . . . . ?
C2 C3 C16 C21 -164.5(3) . . . . ?
C2 C10 C11 C12 174.3(2) . . . . ?
C2 C10 C15 C14 -175.1(2) . . . . ?
C5 C4 C9 C8 1.1(4) . . . . ?
C5 C6 C7 C8 1.2(4) . . . . ?
C1 N1 C4 C5 50.0(3) . . . . ?
C1 N1 C4 C9 -130.0(3) . . . . ?
C1 N1 C2 C3 -0.2(2) . . . . ?
C1 N1 C2 C10 -175.8(2) . . . . ?
C1 N2 C3 C2 0.4(3) . . . . ?
C1 N2 C3 C16 -178.7(2) . . . . ?
C1 C22 C27 C26 -169.4(2) . . . . ?
C3 N2 C1 N1 -0.5(3) . . . . ?
C3 N2 C1 C22 175.6(2) . . . . ?
C3 C2 C10 C11 -111.3(3) . . . . ?
C3 C2 C10 C15 65.3(3) . . . . ?
C3 C16 C17 C18 179.4(2) . . . . ?
C3 C16 C21 C20 -179.5(2) . . . . ?
C22 C27 C26 C25 1.3(4) . . . . ?
C10 C2 C3 N2 175.0(2) . . . . ?
C10 C2 C3 C16 -6.0(4) . . . . ?
C10 C11 C12 C13 1.1(4) . . . . ?
C10 C15 C14 C13 0.6(4) . . . . ?
C9 C4 C5 C6 -0.8(4) . . . . ?
C9 C8 C7 C6 -0.8(4) . . . . ?
C28 S3 C34 C31 -1.3(7) . . . . ?
C28 C32 C31 C34 -3(2) . . . . ?
C28 C25 C26 C27 175.9(2) . . . . ?
C16 C17 C18 C19 0.4(4) . . . . ?
C16 C21 C20 C19 0.0(4) . . . . ?
C26 C25 C28 S3 0.5(3) . . . . ?
C26 C25 C28 C32 179.9(10) . . . . ?
C26 C25 C28 C29 -5.9(8) . . . . ?
C26 C25 C28 S2 173.9(6) . . . . ?
C11 C10 C15 C14 1.5(4) . . . . ?
C15 C10 C11 C12 -2.3(4) . . . . ?
C15 C14 C13 C12 -1.9(4) . . . . ?
C17 C16 C21 C20 0.0(4) . . . . ?
C17 C18 C19 C20 -0.4(4) . . . . ?
C31 C32 C28 S3 1.5(13) . . . . ?
C31 C32 C28 C25 -177.9(6) . . . . ?
C14 C13 C12 C11 1.1(4) . . . . ?
C21 C16 C17 C18 -0.2(4) . . . . ?
C21 C20 C19 C18 0.2(4) . . . . ?
C34 S3 C28 C32 -0.4(9) . . . . ?
C34 S3 C28 C25 179.0(3) . . . . ?
C30 C33 S2 C28 1.2(14) . . . . ?
C29 C28 S2 C33 0.8(16) . . . . ?
C29 C30 C33 S2 -2.7(15) . . . . ?
C33 C30 C29 C28 3.0(14) . . . . ?
S2 C28 C29 C30 -2.5(13) . . . . ?

loop_
_exptl_oxdiff_crystal_face_indexfrac_h
_exptl_oxdiff_crystal_face_indexfrac_k
_exptl_oxdiff_crystal_face_indexfrac_l
_exptl_oxdiff_crystal_face_x
_exptl_oxdiff_crystal_face_y
_exptl_oxdiff_crystal_face_z
-3.0045 -2.8725 4.3341 0.1117 0.1451 0.9831
1.1763 12.9374 0.3213 -0.6152 -0.7882 0.0135
3.0472 3.8222 -4.2403 -0.1572 -0.2034 -0.9664
-0.1657 -11.9775 -1.7802 0.5780 0.7398 -0.3444
11.3134 -1.4476 -0.1154 -0.7755 0.6054 -0.1794
2.0966 0.6056 -4.4932 0.0535 -0.0410 -0.9977
-10.9880 1.5618 -0.6852 0.7883 -0.6153 0.0023
